data_7158307
loop_
_publ_author_name
'Zeng, Wenlei'
'Yu, Aimin'
'Meng, Xiangtai'

_publ_section_title
;
 Catalyst-controlled switchable [4 + 1], [4 + 3] and [3 + 2] domino
 reactions of azadienes and MBH carbonates: diverse synthesis of
 benzothiophene fused derivatives.
;
_journal_issue 40
_journal_name_full 'Organic &amp; biomolecular chemistry'
_journal_page_first 8783
_journal_page_last 8788
_journal_paper_doi 10.1039/d1ob01702k
_journal_volume 19
_journal_year 2021
_chemical_formula_moiety 'C36 H29 Cl N2 O5 S2'
_chemical_formula_sum 'C36 H29 Cl N2 O5 S2'
_chemical_formula_weight 669.18
_space_group_crystal_system monoclinic
_space_group_IT_number 14
_space_group_name_Hall '-P 2yn'
_space_group_name_H-M_alt 'P 1 21/n 1'
_atom_sites_solution_hydrogens geom
_atom_sites_solution_primary dual
_audit_creation_date 2019-06-05
_audit_creation_method
;
Olex2 1.2
(compiled 2018.05.29 svn.r3508 for OlexSys, GUI svn.r5506)
;
_audit_update_record
;
2021-06-27 deposited with the CCDC.	2021-09-20 downloaded from the CCDC.
;
_cell_angle_alpha 90
_cell_angle_beta 95.484(10)
_cell_angle_gamma 90
_cell_formula_units_Z 4
_cell_length_a 8.4201(12)
_cell_length_b 11.3961(14)
_cell_length_c 33.642(3)
_cell_measurement_reflns_used 3351
_cell_measurement_temperature 293(2)
_cell_measurement_theta_max 31.4180
_cell_measurement_theta_min 2.7330
_cell_volume 3213.4(7)
_computing_cell_refinement 'CrysAlisPro 1.171.39.7e (Rigaku OD, 2015)'
_computing_data_collection 'CrysAlisPro 1.171.39.7e (Rigaku OD, 2015)'
_computing_data_reduction 'CrysAlisPro 1.171.39.7e (Rigaku OD, 2015)'
_computing_molecular_graphics 'Olex2 (Dolomanov et al., 2009)'
_computing_publication_material 'Olex2 (Dolomanov et al., 2009)'
_computing_structure_refinement 'ShelXL (Sheldrick, 2015)'
_computing_structure_solution 'ShelXT (Sheldrick, 2015)'
_diffrn_ambient_temperature 293(2)
_diffrn_detector 'CCD plate'
_diffrn_measured_fraction_theta_full 0.987
_diffrn_measured_fraction_theta_max 0.987
_diffrn_measurement_details
;
List of Runs (angles in degrees, time in seconds):

  # Type    Start    End  Width  t~exp~   \w     \q     \k     \f   Frames
#--------------------------------------------------------------------------
  1  \w    -72.00 -40.00   1.00   70.00    --   30.00  54.00 -60.00   32
  2  \w      1.00  27.00   1.00   70.00    --   30.00  54.00 -60.00   26
  3  \w    -57.00 118.00   1.00   70.00    --   30.00  54.00  60.00  175
;
_diffrn_measurement_device 'two-circle diffractometer'
_diffrn_measurement_device_type 'XtaLAB Mini (ROW)'
_diffrn_measurement_method '\w scans'
_diffrn_orient_matrix_type 'CrysAlisPro convention (1999,Acta A55,543-557)'
_diffrn_orient_matrix_UB_11 0.0316327000
_diffrn_orient_matrix_UB_12 -0.0277700000
_diffrn_orient_matrix_UB_13 -0.0164230000
_diffrn_orient_matrix_UB_21 0.0141175000
_diffrn_orient_matrix_UB_22 0.0557300000
_diffrn_orient_matrix_UB_23 -0.0082976000
_diffrn_orient_matrix_UB_31 0.0772342000
_diffrn_orient_matrix_UB_32 0.0010062000
_diffrn_orient_matrix_UB_33 0.0104577000
_diffrn_radiation_monochromator graphite
_diffrn_radiation_probe x-ray
_diffrn_radiation_type MoK\a
_diffrn_radiation_wavelength 0.71073
_diffrn_reflns_av_R_equivalents 0.1894
_diffrn_reflns_av_unetI/netI 0.2852
_diffrn_reflns_Laue_measured_fraction_full 0.987
_diffrn_reflns_Laue_measured_fraction_max 0.987
_diffrn_reflns_limit_h_max 9
_diffrn_reflns_limit_h_min -10
_diffrn_reflns_limit_k_max 13
_diffrn_reflns_limit_k_min -13
_diffrn_reflns_limit_l_max 40
_diffrn_reflns_limit_l_min -40
_diffrn_reflns_number 10958
_diffrn_reflns_point_group_measured_fraction_full 0.987
_diffrn_reflns_point_group_measured_fraction_max 0.987
_diffrn_reflns_theta_full 25.009
_diffrn_reflns_theta_max 25.009
_diffrn_reflns_theta_min 3.176
_diffrn_source 'fine-focus sealed X-ray tube'
_diffrn_source_type 'Enhance (Mo) X-ray Source'
_exptl_absorpt_coefficient_mu 0.296
_exptl_absorpt_correction_T_max 1.00000
_exptl_absorpt_correction_T_min 0.22713
_exptl_absorpt_correction_type multi-scan
_exptl_absorpt_process_details
;
CrysAlisPro 1.171.39.7e (Rigaku Oxford Diffraction, 2015)
Empirical absorption correction using spherical harmonics,
 implemented in SCALE3 ABSPACK scaling algorithm.
;
_exptl_crystal_density_diffrn 1.383
_exptl_crystal_description block
_exptl_crystal_F_000 1392
_refine_diff_density_max 0.236
_refine_diff_density_min -0.306
_refine_diff_density_rms 0.060
_refine_ls_extinction_method none
_refine_ls_goodness_of_fit_ref 0.800
_refine_ls_hydrogen_treatment constr
_refine_ls_matrix_type full
_refine_ls_number_parameters 418
_refine_ls_number_reflns 5579
_refine_ls_number_restraints 0
_refine_ls_restrained_S_all 0.800
_refine_ls_R_factor_all 0.2175
_refine_ls_R_factor_gt 0.0829
_refine_ls_shift/su_max 0.000
_refine_ls_shift/su_mean 0.000
_refine_ls_structure_factor_coef Fsqd
_refine_ls_weighting_details 'w=1/[\s^2^(Fo^2^)] where P=(Fo^2^+2Fc^2^)/3'
_refine_ls_weighting_scheme calc
_refine_ls_wR_factor_gt 0.1200
_refine_ls_wR_factor_ref 0.1726
_reflns_Friedel_coverage 0.000
_reflns_number_gt 1840
_reflns_number_total 5579
_reflns_threshold_expression 'I > 2\s(I)'
_cod_data_source_file d1ob01702k2.cif
_cod_data_source_block 13
_cod_depositor_comments 'Adding full bibliography for 7158307--7158313.cif.'
_cod_database_code 7158307
_shelx_shelxl_version_number 2017/1
_shelx_space_group_comment
;
The symmetry employed for this shelxl refinement is uniquely defined
by the following loop, which should always be used as a source of
symmetry information in preference to the above space-group names.
They are only intended as comments.
;
_reflns_odcompleteness_completeness 99.54
_reflns_odcompleteness_iscentric 1
_reflns_odcompleteness_theta 26.32
_olex2_refinement_description
;
1. Fixed Uiso
 At 1.2 times of:
  All C(H) groups, All C(H,H) groups
 At 1.5 times of:
  All C(H,H,H) groups
2.a Ternary CH refined with riding coordinates:
 C00C(H00C), C00H(H00H)
2.b Secondary CH2 refined with riding coordinates:
 C00Z(H00A,H00B)
2.c Aromatic/amide H refined with riding coordinates:
 C00P(H00P), C00Q(H00Q), C00R(H00R), C00T(H00T), C00U(H00U), C00V(H00V),
 C00W(H00W), C00X(H00X), C00Y(H00Y), C010(H010), C012(H012), C013(H013),
 C014(H014), C015(H015), C017(H017), C019(H019)
2.d Idealised Me refined as rotating group:
 C016(H01A,H01B,H01C), C018(H01D,H01E,H01F), C01A(H01G,H01H,H01I)
;
_olex2_submission_special_instructions 'No special instructions were received'
_oxdiff_exptl_absorpt_empirical_details
;
Empirical correction (ABSPACK) includes:
- Absorption correction using spherical harmonics
- Frame scaling
;
_oxdiff_exptl_absorpt_empirical_full_max 2.836
_oxdiff_exptl_absorpt_empirical_full_min 0.427

loop_
_space_group_symop_operation_xyz
'x, y, z'
'-x+1/2, y+1/2, -z+1/2'
'-x, -y, -z'
'x-1/2, -y-1/2, z-1/2'

loop_
_atom_site_label
_atom_site_type_symbol
_atom_site_fract_x
_atom_site_fract_y
_atom_site_fract_z
_atom_site_U_iso_or_equiv
_atom_site_adp_type
_atom_site_occupancy
_atom_site_site_symmetry_order
_atom_site_calc_flag
_atom_site_refinement_flags_posn
_atom_site_refinement_flags_adp
_atom_site_refinement_flags_occupancy
_atom_site_disorder_assembly
_atom_site_disorder_group
S01 S 0.4542(2) 0.25382(16) 0.33589(5) 0.0465(5) Uani 1 1 d . . . . .
S002 S 0.9902(2) 0.43534(16) 0.30559(5) 0.0500(5) Uani 1 1 d . . . . .
Cl03 Cl 0.8659(3) -0.19343(17) 0.53322(6) 0.0786(7) Uani 1 1 d . . . . .
O004 O 0.9233(6) 0.1059(4) 0.37711(14) 0.0529(14) Uani 1 1 d . . . . .
O005 O 0.4154(6) 0.2010(4) 0.29768(12) 0.0574(14) Uani 1 1 d . . . . .
O006 O 0.7451(7) -0.0158(4) 0.40003(15) 0.0687(17) Uani 1 1 d . . . . .
O007 O 0.3973(6) 0.2041(4) 0.37080(13) 0.0602(15) Uani 1 1 d . . . . .
O008 O 0.5610(7) 0.3904(4) 0.45224(14) 0.0706(17) Uani 1 1 d . . . . .
N009 N 0.6528(6) 0.2469(4) 0.34458(13) 0.0347(13) Uani 1 1 d . . . . .
N00A N 0.5576(7) 0.2624(5) 0.50443(16) 0.0509(16) Uani 1 1 d . . . . .
C00B C 0.7478(8) 0.3030(5) 0.31719(17) 0.0337(16) Uani 1 1 d . . . . .
C00C C 0.8745(8) 0.3614(5) 0.38071(16) 0.0345(16) Uani 1 1 d . . . . .
H00C H 0.964647 0.310928 0.390045 0.041 Uiso 1 1 calc R . . . .
C00D C 0.7579(8) 0.2999(5) 0.27454(18) 0.0401(18) Uani 1 1 d . . . . .
C00E C 0.5976(9) 0.2970(6) 0.4682(2) 0.0466(19) Uani 1 1 d . . . . .
C00F C 0.8675(8) 0.3701(5) 0.33652(18) 0.0382(17) Uani 1 1 d . . . . .
C00G C 0.8943(8) 0.4782(5) 0.40232(18) 0.0382(17) Uani 1 1 d . . . . .
C00H C 0.7151(7) 0.2926(5) 0.38568(16) 0.0334(16) Uani 1 1 d . . . . .
H00H H 0.636888 0.347716 0.394765 0.040 Uiso 1 1 calc R . . . .
C00I C 0.7046(8) 0.1076(5) 0.48453(18) 0.0366(17) Uani 1 1 d . . . . .
C00J C 0.6887(8) 0.1934(6) 0.45201(18) 0.0398(17) Uani 1 1 d . . . . .
C00K C 0.6234(8) 0.1508(6) 0.51511(18) 0.0384(17) Uani 1 1 d . . . . .
C00L C 0.8822(9) 0.3730(6) 0.26434(19) 0.0474(19) Uani 1 1 d . . . . .
C00M C 0.7703(9) -0.0569(6) 0.5258(2) 0.0479(19) Uani 1 1 d . . . . .
C00N C 0.7995(10) 0.0808(6) 0.3973(2) 0.0467(19) Uani 1 1 d . . . . .
C00O C 0.7329(8) 0.1909(5) 0.41464(18) 0.0397(18) Uani 1 1 d . . . . .
C00P C 0.7827(8) 0.0018(6) 0.49037(18) 0.0442(19) Uani 1 1 d . . . . .
H00P H 0.842217 -0.029216 0.470952 0.053 Uiso 1 1 calc R . . . .
C00Q C 0.8095(9) 0.5773(6) 0.3892(2) 0.051(2) Uani 1 1 d . . . . .
H00Q H 0.728473 0.571014 0.368477 0.062 Uiso 1 1 calc R . . . .
C00R C 0.9153(9) 0.3902(6) 0.2249(2) 0.055(2) Uani 1 1 d . . . . .
H00R H 0.993327 0.443112 0.218644 0.066 Uiso 1 1 calc R . . . .
C00S C 0.4017(8) 0.4062(6) 0.33364(19) 0.0434(18) Uani 1 1 d . . . . .
C00T C 1.0117(9) 0.4909(6) 0.43432(19) 0.063(2) Uani 1 1 d . . . . .
H00T H 1.070287 0.425820 0.443790 0.076 Uiso 1 1 calc R . . . .
C00U C 0.6717(9) 0.2348(6) 0.24352(19) 0.055(2) Uani 1 1 d . . . . .
H00U H 0.591461 0.183010 0.249131 0.066 Uiso 1 1 calc R . . . .
C00V C 0.6824(9) -0.0158(7) 0.5546(2) 0.054(2) Uani 1 1 d . . . . .
H00V H 0.672166 -0.060317 0.577412 0.065 Uiso 1 1 calc R . . . .
C00W C 0.4128(8) 0.4649(6) 0.2983(2) 0.056(2) Uani 1 1 d . . . . .
H00W H 0.449174 0.427898 0.276308 0.068 Uiso 1 1 calc R . . . .
C00X C 0.8442(11) 0.6859(6) 0.4066(2) 0.072(3) Uani 1 1 d . . . . .
H00X H 0.787351 0.751754 0.397111 0.087 Uiso 1 1 calc R . . . .
C00Y C 0.7095(10) 0.2500(7) 0.2054(2) 0.060(2) Uani 1 1 d . . . . .
H00Y H 0.653024 0.207455 0.185103 0.072 Uiso 1 1 calc R . . . .
C00Z C 0.9949(10) 0.0132(7) 0.3549(2) 0.069(3) Uani 1 1 d . . . . .
H00A H 1.093238 -0.013017 0.369580 0.083 Uiso 1 1 calc R . . . .
H00B H 0.922701 -0.053194 0.351704 0.083 Uiso 1 1 calc R . . . .
C010 C 0.3472(8) 0.4576(7) 0.3663(2) 0.058(2) Uani 1 1 d . . . . .
H010 H 0.340202 0.415595 0.389788 0.070 Uiso 1 1 calc R . . . .
C011 C 0.3117(9) 0.6384(7) 0.3290(3) 0.059(2) Uani 1 1 d . . . . .
C012 C 0.8286(10) 0.3263(7) 0.1953(2) 0.065(2) Uani 1 1 d . . . . .
H012 H 0.849781 0.334202 0.168778 0.078 Uiso 1 1 calc R . . . .
C013 C 0.6074(9) 0.0933(7) 0.5501(2) 0.062(2) Uani 1 1 d . . . . .
H013 H 0.549802 0.124989 0.569767 0.074 Uiso 1 1 calc R . . . .
C014 C 0.9609(12) 0.6969(7) 0.4374(2) 0.074(3) Uani 1 1 d . . . . .
H014 H 0.985281 0.770332 0.448425 0.089 Uiso 1 1 calc R . . . .
C015 C 1.0419(11) 0.6000(7) 0.4522(2) 0.082(3) Uani 1 1 d . . . . .
H015 H 1.117305 0.606782 0.474113 0.099 Uiso 1 1 calc R . . . .
C016 C 0.4666(10) 0.3353(7) 0.5286(2) 0.074(3) Uani 1 1 d . . . . .
H01A H 0.450840 0.410870 0.516207 0.110 Uiso 1 1 calc GR . . . .
H01B H 0.523051 0.344421 0.554555 0.110 Uiso 1 1 calc GR . . . .
H01C H 0.364859 0.299451 0.531122 0.110 Uiso 1 1 calc GR . . . .
C017 C 0.3667(9) 0.5834(7) 0.2971(3) 0.066(2) Uani 1 1 d . . . . .
H017 H 0.373979 0.625648 0.273670 0.079 Uiso 1 1 calc R . . . .
C018 C 1.0273(12) 0.0552(7) 0.3168(3) 0.099(3) Uani 1 1 d . . . . .
H01D H 0.928560 0.069485 0.300797 0.148 Uiso 1 1 calc GR . . . .
H01E H 1.088051 -0.002346 0.303942 0.148 Uiso 1 1 calc GR . . . .
H01F H 1.087049 0.126872 0.319898 0.148 Uiso 1 1 calc GR . . . .
C019 C 0.3025(9) 0.5751(8) 0.3634(3) 0.070(3) Uani 1 1 d . . . . .
H019 H 0.265359 0.611771 0.385402 0.084 Uiso 1 1 calc R . . . .
C01A C 0.2532(9) 0.7655(6) 0.3259(3) 0.101(3) Uani 1 1 d . . . . .
H01G H 0.326967 0.815057 0.341608 0.151 Uiso 1 1 calc GR . . . .
H01H H 0.149990 0.770842 0.335645 0.151 Uiso 1 1 calc GR . . . .
H01I H 0.246088 0.790221 0.298508 0.151 Uiso 1 1 calc GR . . . .

loop_
_atom_site_aniso_label
_atom_site_aniso_U_11
_atom_site_aniso_U_22
_atom_site_aniso_U_33
_atom_site_aniso_U_23
_atom_site_aniso_U_13
_atom_site_aniso_U_12
S01 0.0494(12) 0.0487(11) 0.0409(10) 0.0062(10) 0.0011(9) -0.0054(10)
S002 0.0502(13) 0.0521(11) 0.0474(10) -0.0042(10) 0.0037(9) -0.0080(10)
Cl03 0.107(2) 0.0558(12) 0.0689(13) 0.0228(12) -0.0109(13) 0.0148(13)
O004 0.070(4) 0.038(3) 0.052(3) -0.006(3) 0.012(3) 0.008(3)
O005 0.064(4) 0.060(3) 0.047(3) -0.014(3) -0.006(3) -0.008(3)
O006 0.120(5) 0.028(3) 0.062(3) -0.003(3) 0.031(3) -0.013(3)
O007 0.066(4) 0.071(3) 0.045(3) 0.020(3) 0.008(3) -0.014(3)
O008 0.120(5) 0.035(3) 0.056(3) 0.004(3) 0.004(3) 0.030(3)
N009 0.043(3) 0.037(3) 0.024(3) -0.003(3) 0.001(2) -0.002(3)
N00A 0.072(5) 0.047(4) 0.034(3) -0.004(3) 0.008(3) 0.011(3)
C00B 0.039(4) 0.028(3) 0.034(3) -0.003(3) 0.003(3) 0.011(3)
C00C 0.047(4) 0.028(3) 0.027(3) 0.004(3) -0.002(3) 0.009(3)
C00D 0.054(5) 0.036(4) 0.029(3) -0.003(3) -0.003(3) 0.003(4)
C00E 0.051(5) 0.044(4) 0.044(4) -0.001(4) 0.000(4) 0.002(4)
C00F 0.046(5) 0.032(4) 0.037(4) -0.001(3) 0.004(3) 0.002(3)
C00G 0.057(5) 0.022(3) 0.035(4) -0.009(3) 0.004(3) -0.002(3)
C00H 0.043(4) 0.027(3) 0.031(3) -0.003(3) 0.007(3) 0.007(3)
C00I 0.042(5) 0.035(4) 0.033(4) 0.004(3) 0.004(3) 0.005(3)
C00J 0.047(5) 0.038(4) 0.033(4) 0.003(3) 0.002(3) -0.002(4)
C00K 0.045(5) 0.043(4) 0.027(3) -0.005(4) 0.002(3) -0.011(4)
C00L 0.053(5) 0.045(4) 0.042(4) 0.000(4) -0.006(4) 0.000(4)
C00M 0.053(5) 0.048(4) 0.041(4) 0.017(4) -0.002(4) -0.001(4)
C00N 0.065(6) 0.039(4) 0.034(4) -0.003(4) -0.005(4) 0.011(4)
C00O 0.052(5) 0.032(4) 0.035(4) -0.004(3) 0.001(3) -0.001(3)
C00P 0.053(5) 0.043(4) 0.035(4) 0.018(4) -0.002(3) -0.007(4)
C00Q 0.070(6) 0.037(4) 0.049(4) 0.009(4) 0.010(4) 0.013(4)
C00R 0.060(6) 0.063(5) 0.044(4) 0.002(4) 0.012(4) 0.003(4)
C00S 0.036(5) 0.060(5) 0.034(4) 0.005(4) 0.004(3) 0.001(4)
C00T 0.092(7) 0.044(4) 0.049(4) -0.011(4) -0.018(4) -0.008(5)
C00U 0.062(5) 0.058(5) 0.043(4) -0.008(4) -0.006(4) -0.003(4)
C00V 0.060(6) 0.065(5) 0.036(4) 0.017(4) 0.000(4) -0.010(4)
C00W 0.042(5) 0.067(5) 0.063(5) 0.012(5) 0.020(4) 0.010(4)
C00X 0.122(9) 0.035(5) 0.061(5) 0.003(4) 0.016(5) 0.010(5)
C00Y 0.072(6) 0.073(6) 0.035(4) -0.011(5) 0.002(4) 0.008(5)
C00Z 0.089(7) 0.055(5) 0.062(5) -0.015(5) 0.005(5) 0.016(5)
C010 0.042(5) 0.080(6) 0.051(5) 0.003(5) -0.004(4) 0.010(4)
C011 0.050(5) 0.044(5) 0.084(6) -0.011(5) 0.017(5) -0.002(4)
C012 0.080(7) 0.085(6) 0.031(4) -0.003(5) 0.010(4) 0.003(5)
C013 0.077(6) 0.069(6) 0.038(4) -0.001(4) 0.002(4) 0.011(5)
C014 0.114(8) 0.046(5) 0.068(6) -0.020(5) 0.028(6) -0.023(5)
C015 0.111(8) 0.060(5) 0.069(6) -0.016(5) -0.023(6) -0.016(6)
C016 0.093(7) 0.074(6) 0.056(5) 0.000(5) 0.019(5) 0.014(5)
C017 0.063(6) 0.059(5) 0.078(6) 0.024(5) 0.019(5) 0.005(5)
C018 0.146(10) 0.058(6) 0.099(7) -0.011(6) 0.041(7) 0.016(6)
C019 0.051(6) 0.078(6) 0.077(6) -0.008(6) -0.012(5) 0.015(5)
C01A 0.065(7) 0.056(5) 0.184(10) 0.013(7) 0.027(7) 0.019(5)

loop_
_atom_type_symbol
_atom_type_description
_atom_type_scat_dispersion_real
_atom_type_scat_dispersion_imag
_atom_type_scat_source
C C 0.0033 0.0016 'International Tables Vol C Tables 4.2.6.8 and 6.1.1.4'
H H 0.0000 0.0000 'International Tables Vol C Tables 4.2.6.8 and 6.1.1.4'
Cl Cl 0.1484 0.1585 'International Tables Vol C Tables 4.2.6.8 and 6.1.1.4'
N N 0.0061 0.0033 'International Tables Vol C Tables 4.2.6.8 and 6.1.1.4'
O O 0.0106 0.0060 'International Tables Vol C Tables 4.2.6.8 and 6.1.1.4'
S S 0.1246 0.1234 'International Tables Vol C Tables 4.2.6.8 and 6.1.1.4'

loop_
_geom_angle_atom_site_label_1
_geom_angle_atom_site_label_2
_geom_angle_atom_site_label_3
_geom_angle
_geom_angle_site_symmetry_1
_geom_angle_site_symmetry_3
_geom_angle_publ_flag
O005 S01 N009 106.0(3) . . ?
O005 S01 C00S 109.7(3) . . ?
O007 S01 O005 120.5(3) . . ?
O007 S01 N009 104.2(3) . . ?
O007 S01 C00S 108.6(3) . . ?
N009 S01 C00S 106.9(3) . . ?
C00F S002 C00L 90.4(3) . . ?
C00N O004 C00Z 119.3(6) . . ?
C00B N009 S01 118.6(4) . . ?
C00B N009 C00H 105.5(5) . . ?
C00H N009 S01 113.3(4) . . ?
C00E N00A C00K 111.4(6) . . ?
C00E N00A C016 122.2(6) . . ?
C00K N00A C016 126.3(6) . . ?
N009 C00B C00D 136.0(6) . . ?
C00F C00B N009 111.9(5) . . ?
C00F C00B C00D 111.9(6) . . ?
C00F C00C H00C 108.4 . . ?
C00F C00C C00G 114.4(5) . . ?
C00F C00C C00H 100.8(5) . . ?
C00G C00C H00C 108.4 . . ?
C00G C00C C00H 116.2(5) . . ?
C00H C00C H00C 108.4 . . ?
C00L C00D C00B 110.1(6) . . ?
C00L C00D C00U 118.0(6) . . ?
C00U C00D C00B 131.8(7) . . ?
O008 C00E N00A 125.3(7) . . ?
O008 C00E C00J 128.9(7) . . ?
N00A C00E C00J 105.8(6) . . ?
C00B C00F S002 114.4(5) . . ?
C00B C00F C00C 113.1(6) . . ?
C00C C00F S002 132.2(5) . . ?
C00Q C00G C00C 122.2(6) . . ?
C00Q C00G C00T 117.8(6) . . ?
C00T C00G C00C 119.8(6) . . ?
N009 C00H C00C 107.3(5) . . ?
N009 C00H H00H 108.6 . . ?
C00C C00H H00H 108.6 . . ?
C00O C00H N009 109.1(5) . . ?
C00O C00H C00C 114.6(5) . . ?
C00O C00H H00H 108.6 . . ?
C00K C00I C00J 107.6(6) . . ?
C00P C00I C00J 134.4(6) . . ?
C00P C00I C00K 118.0(6) . . ?
C00I C00J C00E 105.1(5) . . ?
C00O C00J C00E 122.7(6) . . ?
C00O C00J C00I 132.1(6) . . ?
C00I C00K N00A 109.9(6) . . ?
C013 C00K N00A 125.4(7) . . ?
C013 C00K C00I 124.7(7) . . ?
C00D C00L S002 113.1(5) . . ?
C00R C00L S002 124.4(6) . . ?
C00R C00L C00D 122.5(6) . . ?
C00P C00M Cl03 118.7(6) . . ?
C00V C00M Cl03 118.5(6) . . ?
C00V C00M C00P 122.8(7) . . ?
O004 C00N C00O 110.9(6) . . ?
O006 C00N O004 124.1(7) . . ?
O006 C00N C00O 125.0(8) . . ?
C00H C00O C00N 113.9(5) . . ?
C00J C00O C00H 124.5(6) . . ?
C00J C00O C00N 121.6(6) . . ?
C00I C00P H00P 120.9 . . ?
C00M C00P C00I 118.2(7) . . ?
C00M C00P H00P 120.9 . . ?
C00G C00Q H00Q 119.6 . . ?
C00G C00Q C00X 120.7(7) . . ?
C00X C00Q H00Q 119.6 . . ?
C00L C00R H00R 121.0 . . ?
C012 C00R C00L 118.0(7) . . ?
C012 C00R H00R 121.0 . . ?
C00W C00S S01 118.1(6) . . ?
C010 C00S S01 118.9(6) . . ?
C010 C00S C00W 122.9(7) . . ?
C00G C00T H00T 119.7 . . ?
C015 C00T C00G 120.7(7) . . ?
C015 C00T H00T 119.7 . . ?
C00D C00U H00U 120.8 . . ?
C00Y C00U C00D 118.4(7) . . ?
C00Y C00U H00U 120.8 . . ?
C00M C00V H00V 120.0 . . ?
C00M C00V C013 120.0(7) . . ?
C013 C00V H00V 120.0 . . ?
C00S C00W H00W 121.5 . . ?
C00S C00W C017 116.9(7) . . ?
C017 C00W H00W 121.5 . . ?
C00Q C00X H00X 119.7 . . ?
C014 C00X C00Q 120.6(8) . . ?
C014 C00X H00X 119.7 . . ?
C00U C00Y H00Y 118.4 . . ?
C00U C00Y C012 123.2(7) . . ?
C012 C00Y H00Y 118.4 . . ?
O004 C00Z H00A 109.6 . . ?
O004 C00Z H00B 109.6 . . ?
H00A C00Z H00B 108.2 . . ?
C018 C00Z O004 110.1(7) . . ?
C018 C00Z H00A 109.6 . . ?
C018 C00Z H00B 109.6 . . ?
C00S C010 H010 121.1 . . ?
C00S C010 C019 117.8(8) . . ?
C019 C010 H010 121.1 . . ?
C017 C011 C019 118.3(8) . . ?
C017 C011 C01A 120.9(8) . . ?
C019 C011 C01A 120.7(8) . . ?
C00R C012 C00Y 119.7(7) . . ?
C00R C012 H012 120.2 . . ?
C00Y C012 H012 120.2 . . ?
C00K C013 C00V 116.1(7) . . ?
C00K C013 H013 121.9 . . ?
C00V C013 H013 121.9 . . ?
C00X C014 H014 120.0 . . ?
C015 C014 C00X 120.0(8) . . ?
C015 C014 H014 120.0 . . ?
C00T C015 H015 120.0 . . ?
C014 C015 C00T 120.1(7) . . ?
C014 C015 H015 120.0 . . ?
N00A C016 H01A 109.5 . . ?
N00A C016 H01B 109.5 . . ?
N00A C016 H01C 109.5 . . ?
H01A C016 H01B 109.5 . . ?
H01A C016 H01C 109.5 . . ?
H01B C016 H01C 109.5 . . ?
C00W C017 H017 118.9 . . ?
C011 C017 C00W 122.2(8) . . ?
C011 C017 H017 118.9 . . ?
C00Z C018 H01D 109.5 . . ?
C00Z C018 H01E 109.5 . . ?
C00Z C018 H01F 109.5 . . ?
H01D C018 H01E 109.5 . . ?
H01D C018 H01F 109.5 . . ?
H01E C018 H01F 109.5 . . ?
C010 C019 H019 119.1 . . ?
C011 C019 C010 121.9(8) . . ?
C011 C019 H019 119.1 . . ?
C011 C01A H01G 109.5 . . ?
C011 C01A H01H 109.5 . . ?
C011 C01A H01I 109.5 . . ?
H01G C01A H01H 109.5 . . ?
H01G C01A H01I 109.5 . . ?
H01H C01A H01I 109.5 . . ?

loop_
_geom_bond_atom_site_label_1
_geom_bond_atom_site_label_2
_geom_bond_distance
_geom_bond_site_symmetry_2
_geom_bond_publ_flag
S01 O005 1.429(4) . ?
S01 O007 1.427(4) . ?
S01 N009 1.672(5) . ?
S01 C00S 1.792(7) . ?
S002 C00F 1.705(7) . ?
S002 C00L 1.737(6) . ?
Cl03 C00M 1.759(7) . ?
O004 C00N 1.329(8) . ?
O004 C00Z 1.458(8) . ?
O006 C00N 1.200(8) . ?
O008 C00E 1.219(7) . ?
N009 C00B 1.428(7) . ?
N009 C00H 1.523(6) . ?
N00A C00E 1.352(8) . ?
N00A C00K 1.420(8) . ?
N00A C016 1.434(8) . ?
C00B C00D 1.446(8) . ?
C00B C00F 1.378(8) . ?
C00C H00C 0.9800 . ?
C00C C00F 1.486(7) . ?
C00C C00G 1.519(7) . ?
C00C C00H 1.577(8) . ?
C00D C00L 1.405(9) . ?
C00D C00U 1.422(8) . ?
C00E C00J 1.536(9) . ?
C00G C00Q 1.386(8) . ?
C00G C00T 1.398(8) . ?
C00H H00H 0.9800 . ?
C00H C00O 1.512(8) . ?
C00I C00J 1.464(8) . ?
C00I C00K 1.379(8) . ?
C00I C00P 1.379(8) . ?
C00J C00O 1.345(8) . ?
C00K C013 1.365(8) . ?
C00L C00R 1.397(8) . ?
C00M C00P 1.379(8) . ?
C00M C00V 1.359(9) . ?
C00N C00O 1.513(8) . ?
C00P H00P 0.9300 . ?
C00Q H00Q 0.9300 . ?
C00Q C00X 1.387(9) . ?
C00R H00R 0.9300 . ?
C00R C012 1.384(9) . ?
C00S C00W 1.374(8) . ?
C00S C010 1.364(9) . ?
C00T H00T 0.9300 . ?
C00T C015 1.393(9) . ?
C00U H00U 0.9300 . ?
C00U C00Y 1.362(8) . ?
C00V H00V 0.9300 . ?
C00V C013 1.396(9) . ?
C00W H00W 0.9300 . ?
C00W C017 1.404(9) . ?
C00X H00X 0.9300 . ?
C00X C014 1.366(10) . ?
C00Y H00Y 0.9300 . ?
C00Y C012 1.394(10) . ?
C00Z H00A 0.9700 . ?
C00Z H00B 0.9700 . ?
C00Z C018 1.418(9) . ?
C010 H010 0.9300 . ?
C010 C019 1.391(10) . ?
C011 C017 1.362(10) . ?
C011 C019 1.373(10) . ?
C011 C01A 1.530(9) . ?
C012 H012 0.9300 . ?
C013 H013 0.9300 . ?
C014 H014 0.9300 . ?
C014 C015 1.366(10) . ?
C015 H015 0.9300 . ?
C016 H01A 0.9600 . ?
C016 H01B 0.9600 . ?
C016 H01C 0.9600 . ?
C017 H017 0.9300 . ?
C018 H01D 0.9600 . ?
C018 H01E 0.9600 . ?
C018 H01F 0.9600 . ?
C019 H019 0.9300 . ?
C01A H01G 0.9600 . ?
C01A H01H 0.9600 . ?
C01A H01I 0.9600 . ?
